data_4022222
loop_
_publ_author_name
'Anastasia Detsi'
'Maria Koufaki'
'Theodora Calogeropoulou'

_publ_section_title
;
 Synthesis of (Z)-4-Hydroxytamoxifen and
 (Z)-2-[4-[1-(p-Hydroxyphenyl)-2-phenyl]-1butenyl]phenoxyacetic Acid
;
_journal_name_full 'Journal of Organic Chemistry'
_journal_page_first 4608
_journal_page_last 4611
_journal_paper_doi 10.1021/jo0255328
_journal_volume 67
_journal_year 2002
_chemical_formula_sum 'C36 H25 F7 O2'
_chemical_formula_weight 622.56
_chemical_name_systematic
; 
 ? 
;
_space_group_IT_number 15
_symmetry_cell_setting monoclinic
_symmetry_space_group_name_Hall '-I 2ya'
_symmetry_space_group_name_H-M 'I 1 2/a 1'
_atom_sites_solution_hydrogens geom
_atom_sites_solution_primary direct
_atom_sites_solution_secondary difmap
_audit_creation_method SHELXL
_cell_angle_alpha 90.00
_cell_angle_beta 91.65(2)
_cell_angle_gamma 90.00
_cell_formula_units_Z 8
_cell_length_a 15.57(1)
_cell_length_b 15.58(1)
_cell_length_c 24.91(1)
_cell_measurement_reflns_used 25
_cell_measurement_temperature 298
_cell_measurement_theta_max 11.6
_cell_measurement_theta_min 5.2
_cell_volume 6045(7)
_computing_cell_refinement 'Program LEAST (UCLA Crystallographic package, C.E.Strouse 1994)'
_computing_data_collection 'Program COLLECT (UCLA Crystallographic package, C.E.Strouse 1994)'
_computing_data_reduction 'Program REDUCE (UCLA Crystallographic package, C.E.Strouse 1994)'
_computing_molecular_graphics ORTEP
_computing_structure_refinement 'SHELXL-93 (Sheldrick, 1993)'
_computing_structure_solution 'SHELXS-86 (Sheldrick, 1986)'
_diffrn_ambient_temperature 298
_diffrn_measurement_device 'Crystal Logic Dual Goniometer'
_diffrn_measurement_method 'theta-2theta scans'
_diffrn_radiation_monochromator graphite
_diffrn_radiation_source 'fine-focus sealed tube'
_diffrn_radiation_type MoK\a
_diffrn_radiation_wavelength 0.71073
_diffrn_reflns_av_R_equivalents 0.0616
_diffrn_reflns_av_sigmaI/netI 0.0538
_diffrn_reflns_limit_h_max 14
_diffrn_reflns_limit_h_min -17
_diffrn_reflns_limit_k_max 17
_diffrn_reflns_limit_k_min 0
_diffrn_reflns_limit_l_max 0
_diffrn_reflns_limit_l_min -27
_diffrn_reflns_number 3727
_diffrn_reflns_theta_max 23.48
_diffrn_reflns_theta_min 1.64
_diffrn_standards_decay_% -2.9
_diffrn_standards_interval_count 97
_diffrn_standards_number 3
_exptl_absorpt_coefficient_mu 0.113
_exptl_crystal_colour colorless
_exptl_crystal_density_diffrn 1.368
_exptl_crystal_density_meas 1.35
_exptl_crystal_density_method 'floating method'
_exptl_crystal_description parallelipiped
_exptl_crystal_F_000 2560
_exptl_crystal_size_max 0.50
_exptl_crystal_size_mid 0.35
_exptl_crystal_size_min 0.27
_refine_diff_density_max 0.300
_refine_diff_density_min -0.219
_refine_diff_density_rms 0.037
_refine_ls_extinction_method none
_refine_ls_goodness_of_fit_all 1.064
_refine_ls_goodness_of_fit_obs 1.160
_refine_ls_matrix_type full
_refine_ls_number_parameters 506
_refine_ls_number_reflns 3668
_refine_ls_number_restraints 0
_refine_ls_restrained_S_all 1.064
_refine_ls_restrained_S_obs 1.160
_refine_ls_R_factor_all 0.1009
_refine_ls_R_factor_obs 0.0642
_refine_ls_shift/esd_max 0.056
_refine_ls_shift/esd_mean 0.010
_refine_ls_structure_factor_coef Fsqd
_refine_ls_weighting_details 'w=1/[\s^2^(Fo^2^)+(0.0679P)^2^+10.0293P] where P=(Fo^2^+2Fc^2^)/3'
_refine_ls_weighting_scheme calc
_refine_ls_wR_factor_all 0.2000
_refine_ls_wR_factor_obs 0.1683
_reflns_number_observed 2367
_reflns_number_total 3668
_reflns_observed_criterion >2sigma(I)
_cod_data_source_file jo0255328_s1.cif
_cod_data_source_block shel93
_cod_depositor_comments
;
The following automatic conversions were performed:

'_refine_ls_weighting_scheme' value 'calc
w=1/[\s^2^(Fo^2^)+(0.0679P)^2^+10.0293P] where P=(Fo^2^+2Fc^2^)/3'
was changed to 'calc'. New tag '_refine_ls_weighting_details' was
created. The value of the new tag was set to
'w=1/[\s^2^(Fo^2^)+(0.0679P)^2^+10.0293P] where P=(Fo^2^+2Fc^2^)/3'.

Automatic conversion script
Id: cif_fix_values 3143 2015-03-26 13:38:13Z robertas 
;
_cod_original_sg_symbol_H-M 'I 2/a'
_cod_database_code 4022222

loop_
_symmetry_equiv_pos_as_xyz
'x, y, z'
'-x+1/2, y, -z'
'x+1/2, y+1/2, z+1/2'
'-x+1, y+1/2, -z+1/2'
'-x, -y, -z'
'x-1/2, -y, z'
'-x+1/2, -y+1/2, -z+1/2'
'x, -y+1/2, z+1/2'

loop_
_atom_site_aniso_label
_atom_site_aniso_U_11
_atom_site_aniso_U_22
_atom_site_aniso_U_33
_atom_site_aniso_U_23
_atom_site_aniso_U_13
_atom_site_aniso_U_12
F1 0.067(2) 0.143(3) 0.128(3) -0.006(2) -0.026(2) 0.008(2)
F2 0.109(3) 0.149(3) 0.080(2) 0.028(2) 0.010(2) -0.003(3)
F3 0.083(2) 0.191(4) 0.111(3) 0.016(3) -0.023(2) 0.023(3)
F4 0.141(4) 0.173(4) 0.086(2) 0.044(2) 0.030(2) 0.003(3)
F5 0.103(3) 0.374(10) 0.132(4) 0.053(5) 0.048(3) -0.038(5)
F6 0.076(3) 0.229(7) 0.341(9) 0.104(7) 0.092(4) 0.038(4)
F7 0.139(5) 0.264(8) 0.244(6) -0.079(6) 0.066(5) -0.105(6)
O1 0.079(2) 0.087(2) 0.088(2) 0.000(2) -0.028(2) 0.000(2)
O2 0.076(2) 0.098(3) 0.115(3) -0.040(2) 0.044(2) -0.022(2)
C1 0.048(2) 0.065(2) 0.060(2) 0.001(2) 0.008(2) 0.000(2)
C2 0.048(3) 0.076(3) 0.059(2) 0.001(2) 0.006(2) 0.001(2)
C3 0.051(3) 0.108(4) 0.072(3) -0.019(3) 0.007(2) 0.003(3)
C4 0.094(5) 0.125(6) 0.103(5) -0.041(4) -0.013(4) 0.050(4)
C5 0.050(3) 0.075(3) 0.065(3) -0.007(2) 0.004(2) 0.010(2)
C6 0.054(3) 0.091(4) 0.096(4) -0.011(3) 0.002(3) 0.005(3)
C7 0.059(4) 0.106(5) 0.151(7) -0.042(5) -0.013(4) -0.002(3)
C8 0.084(5) 0.135(6) 0.125(6) -0.047(5) -0.032(5) 0.024(5)
C9 0.102(5) 0.127(5) 0.069(3) -0.026(4) -0.015(4) 0.042(5)
C10 0.063(3) 0.088(4) 0.073(3) -0.009(3) 0.007(3) 0.013(3)
C11 0.038(2) 0.065(3) 0.063(2) -0.005(2) 0.003(2) -0.001(2)
C12 0.052(3) 0.073(3) 0.072(3) 0.006(2) 0.016(2) -0.009(2)
C13 0.052(3) 0.067(3) 0.082(3) -0.012(2) 0.015(2) -0.008(2)
C14 0.049(2) 0.075(3) 0.069(3) -0.014(2) 0.013(2) -0.005(2)
C15 0.061(3) 0.080(3) 0.095(3) -0.017(3) 0.036(3) -0.024(3)
C16 0.067(3) 0.069(3) 0.093(3) -0.019(3) 0.019(3) -0.010(2)
C17 0.054(3) 0.080(3) 0.080(3) -0.023(3) 0.024(2) -0.003(2)
C18 0.054(3) 0.091(3) 0.075(3) -0.010(3) 0.002(2) 0.000(2)
C19 0.077(4) 0.086(3) 0.063(3) 0.006(2) 0.006(3) -0.005(3)
C20 0.057(3) 0.091(4) 0.073(3) 0.000(3) 0.011(2) -0.006(3)
C21 0.057(3) 0.111(4) 0.075(3) -0.003(3) 0.003(3) 0.009(3)
C22 0.081(4) 0.093(4) 0.065(3) 0.009(3) 0.017(3) -0.002(3)
C23 0.051(3) 0.166(7) 0.102(4) -0.005(5) 0.017(3) 0.004(4)
C24 0.046(2) 0.065(3) 0.065(2) -0.009(2) 0.008(2) 0.006(2)
C25 0.067(3) 0.072(3) 0.074(3) 0.003(2) -0.014(3) 0.006(2)
C26 0.069(3) 0.069(3) 0.087(3) 0.005(3) -0.017(3) -0.001(3)
C27 0.058(3) 0.079(3) 0.070(3) 0.000(2) -0.004(2) -0.001(2)
C28 0.073(3) 0.082(3) 0.076(3) 0.015(3) -0.014(3) -0.001(3)
C29 0.069(3) 0.068(3) 0.076(3) 0.005(2) -0.001(2) 0.001(2)
C30 0.090(4) 0.124(6) 0.086(4) 0.028(4) -0.026(4) -0.015(4)
C31 0.086(4) 0.095(4) 0.063(3) 0.007(3) -0.017(3) 0.005(3)
C32 0.089(5) 0.134(6) 0.084(4) 0.011(4) -0.004(4) 0.011(4)
C33 0.147(8) 0.109(5) 0.076(4) -0.017(4) -0.033(5) 0.023(5)
C34 0.103(5) 0.094(4) 0.102(5) 0.011(4) -0.034(5) 0.003(4)
C35 0.092(5) 0.098(4) 0.094(4) 0.015(4) -0.009(4) -0.003(4)
C36 0.095(4) 0.097(4) 0.070(3) 0.002(3) -0.009(3) -0.002(4)

loop_
_atom_site_label
_atom_site_type_symbol
_atom_site_fract_x
_atom_site_fract_y
_atom_site_fract_z
_atom_site_U_iso_or_equiv
_atom_site_thermal_displace_type
_atom_site_occupancy
_atom_site_calc_flag
F1 F 0.1718(2) 0.1300(3) 0.4717(2) 0.1131(14) Uani 1 d
F2 F 0.0206(3) 0.0880(3) 0.50999(13) 0.1126(13) Uani 1 d
F3 F -0.1140(3) 0.1867(3) 0.3499(2) 0.129(2) Uani 1 d
F4 F 0.0380(3) 0.2346(3) 0.31490(14) 0.133(2) Uani 1 d
F5 F -0.1401(4) 0.0885(6) 0.5007(2) 0.202(3) Uani 1 d
F6 F -0.1944(3) 0.1697(5) 0.4435(3) 0.214(3) Uani 1 d
F7 F -0.1702(4) 0.0469(5) 0.4264(3) 0.215(3) Uani 1 d
O1 O 0.1499(3) -0.1201(2) 0.0706(2) 0.0854(12) Uani 1 d
O2 O 0.1859(3) 0.2134(3) 0.3775(2) 0.0953(12) Uani 1 d
C1 C 0.3779(3) 0.0374(3) 0.2227(2) 0.0576(10) Uani 1 d
C2 C 0.4637(3) 0.0320(3) 0.2232(2) 0.0609(11) Uani 1 d
C3 C 0.5130(4) -0.0126(4) 0.1801(2) 0.0766(15) Uani 1 d
C4 C 0.5537(6) -0.0961(5) 0.1986(3) 0.108(3) Uani 1 d
C5 C 0.5176(3) 0.0697(3) 0.2680(2) 0.0634(11) Uani 1 d
C6 C 0.5846(4) 0.1250(4) 0.2578(3) 0.0803(15) Uani 1 d
C7 C 0.6341(4) 0.1608(5) 0.2993(4) 0.106(2) Uani 1 d
C8 C 0.6183(6) 0.1396(6) 0.3517(4) 0.115(3) Uani 1 d
C9 C 0.5526(5) 0.0840(5) 0.3628(2) 0.100(2) Uani 1 d
C10 C 0.5030(4) 0.0492(4) 0.3211(2) 0.0746(14) Uani 1 d
C11 C 0.3270(3) 0.0837(3) 0.2639(2) 0.0553(10) Uani 1 d
C12 C 0.3442(3) 0.1685(3) 0.2779(2) 0.0656(12) Uani 1 d
C13 C 0.2959(3) 0.2095(3) 0.3149(2) 0.0671(12) Uani 1 d
C14 C 0.2307(3) 0.1676(3) 0.3390(2) 0.0639(11) Uani 1 d
C15 C 0.2132(3) 0.0837(4) 0.3263(2) 0.0779(15) Uani 1 d
C16 C 0.2608(4) 0.0434(3) 0.2884(2) 0.0759(13) Uani 1 d
C17 C 0.1087(3) 0.1834(3) 0.3925(2) 0.0710(13) Uani 1 d
C18 C 0.1008(3) 0.1439(4) 0.4415(2) 0.0733(14) Uani 1 d
C19 C 0.0218(4) 0.1232(4) 0.4609(2) 0.0749(14) Uani 1 d
C20 C -0.0516(4) 0.1359(4) 0.4311(2) 0.0739(14) Uani 1 d
C21 C -0.0441(4) 0.1728(4) 0.3816(2) 0.081(2) Uani 1 d
C22 C 0.0339(4) 0.1966(4) 0.3629(2) 0.0794(14) Uani 1 d
C23 C -0.1379(4) 0.1113(6) 0.4518(3) 0.106(2) Uani 1 d
C24 C 0.3230(3) -0.0057(3) 0.1795(2) 0.0584(10) Uani 1 d
C25 C 0.3063(3) -0.0921(3) 0.1794(2) 0.0715(14) Uani 1 d
C26 C 0.2498(4) -0.1292(3) 0.1424(2) 0.0754(14) Uani 1 d
C27 C 0.2092(3) -0.0780(3) 0.1039(2) 0.0693(12) Uani 1 d
C28 C 0.2282(4) 0.0075(4) 0.1017(2) 0.0773(15) Uani 1 d
C29 C 0.2830(3) 0.0437(3) 0.1397(2) 0.0711(13) Uani 1 d
C30 C 0.1061(5) -0.0671(5) 0.0311(3) 0.101(2) Uani 1 d
C31 C 0.0355(4) -0.1201(4) 0.0061(2) 0.082(2) Uani 1 d
C32 C 0.0433(5) -0.1629(6) -0.0422(3) 0.102(2) Uani 1 d
C33 C -0.0281(6) -0.2064(5) -0.0647(3) 0.111(3) Uani 1 d
C34 C -0.1042(6) -0.2054(5) -0.0403(3) 0.100(2) Uani 1 d
C35 C -0.1128(5) -0.1635(5) 0.0072(3) 0.095(2) Uani 1 d
C36 C -0.0427(5) -0.1215(4) 0.0301(2) 0.088(2) Uani 1 d
H3A H 0.5594(49) 0.0218(43) 0.1666(27) 0.119(22) Uiso 1 d
H3B H 0.4719(38) -0.0259(31) 0.1526(21) 0.080(15) Uiso 1 d
H4A H 0.5756(45) -0.1245(37) 0.1729(24) 0.089(18) Uiso 1 d
H4B H 0.5887(35) -0.0901(29) 0.2278(21) 0.071(14) Uiso 1 d
H4C H 0.4930(73) -0.1399(60) 0.2157(40) 0.186(39) Uiso 1 d
H6 H 0.5915(48) 0.1444(40) 0.2207(25) 0.106(21) Uiso 1 d
H7 H 0.6793(43) 0.1939(35) 0.2958(23) 0.085(17) Uiso 1 d
H8 H 0.6685(58) 0.1769(48) 0.3777(29) 0.145(26) Uiso 1 d
H9 H 0.5387(51) 0.0565(42) 0.4026(27) 0.128(24) Uiso 1 d
H10 H 0.4625(28) 0.0164(24) 0.3270(15) 0.036(10) Uiso 1 d
H12 H 0.3920(40) 0.1939(35) 0.2601(22) 0.091(16) Uiso 1 d
H13 H 0.3082(42) 0.2676(38) 0.3244(23) 0.100(18) Uiso 1 d
H15 H 0.1690(41) 0.0599(36) 0.3425(22) 0.091(16) Uiso 1 d
H16 H 0.2496(44) -0.0175(41) 0.2789(24) 0.113(19) Uiso 1 d
H25 H 0.3287(34) -0.1251(29) 0.2078(19) 0.069(13) Uiso 1 d
H26 H 0.2341(38) -0.1902(36) 0.1449(21) 0.089(16) Uiso 1 d
H28 H 0.1995(33) 0.0439(29) 0.0793(18) 0.070(13) Uiso 1 d
H29 H 0.2928(35) 0.1036(33) 0.1408(19) 0.075(14) Uiso 1 d
H30A H 0.1502(39) -0.0523(36) 0.0052(22) 0.088(17) Uiso 1 d
H30B H 0.0778(61) -0.0102(53) 0.0564(32) 0.161(31) Uiso 1 d
H32 H 0.0968(44) -0.1593(39) -0.0521(26) 0.092(19) Uiso 1 d
H33 H -0.0087(65) -0.2447(55) -0.0983(35) 0.169(32) Uiso 1 d
H34 H -0.1546(61) -0.2391(51) -0.0557(34) 0.156(31) Uiso 1 d
H35 H -0.1767(67) -0.1603(61) 0.0311(34) 0.175(34) Uiso 1 d
H36 H -0.0513(56) -0.0931(44) 0.0634(29) 0.129(25) Uiso 1 d

loop_
_atom_type_symbol
_atom_type_description
_atom_type_scat_dispersion_real
_atom_type_scat_dispersion_imag
_atom_type_scat_source
C C 0.0033 0.0016 'International Tables Vol C Tables 4.2.6.8 and 6.1.1.4'
H H 0.0000 0.0000 'International Tables Vol C Tables 4.2.6.8 and 6.1.1.4'
O O 0.0106 0.0060 'International Tables Vol C Tables 4.2.6.8 and 6.1.1.4'
F F 0.0171 0.0103 'International Tables Vol C Tables 4.2.6.8 and 6.1.1.4'

loop_
_geom_angle_atom_site_label_1
_geom_angle_atom_site_label_2
_geom_angle_atom_site_label_3
_geom_angle
C27 O1 C30 115.5(5)
C17 O2 C14 118.5(4)
C2 C1 C11 124.7(4)
C2 C1 C24 121.5(4)
C11 C1 C24 113.7(3)
C1 C2 C5 121.4(5)
C1 C2 C3 123.4(4)
C5 C2 C3 115.2(4)
C2 C3 C4 113.3(5)
C10 C5 C6 117.7(5)
C10 C5 C2 121.1(5)
C6 C5 C2 121.2(5)
C5 C6 C7 121.3(7)
C8 C7 C6 119.9(8)
C7 C8 C9 119.7(6)
C8 C9 C10 119.9(7)
C5 C10 C9 121.4(7)
C16 C11 C12 117.9(5)
C16 C11 C1 120.3(4)
C12 C11 C1 121.8(4)
C13 C12 C11 120.6(5)
C14 C13 C12 120.3(5)
C13 C14 C15 120.2(5)
C13 C14 O2 116.8(4)
C15 C14 O2 123.0(5)
C16 C15 C14 119.2(5)
C11 C16 C15 121.9(5)
O2 C17 C18 120.3(5)
O2 C17 C22 123.0(5)
C18 C17 C22 116.4(5)
F1 C18 C17 118.5(5)
F1 C18 C19 119.8(5)
C17 C18 C19 121.6(4)
F2 C19 C20 121.6(6)
F2 C19 C18 117.1(5)
C20 C19 C18 121.3(5)
C19 C20 C21 117.5(6)
C19 C20 C23 121.4(5)
C21 C20 C23 121.1(5)
F3 C21 C22 118.0(5)
F3 C21 C20 120.5(6)
C22 C21 C20 121.4(5)
F4 C22 C21 119.4(5)
F4 C22 C17 118.9(6)
C21 C22 C17 121.6(5)
F5 C23 F6 108.5(8)
F5 C23 F7 103.5(9)
F6 C23 F7 102.7(6)
F5 C23 C20 116.7(5)
F6 C23 C20 112.3(7)
F7 C23 C20 111.9(7)
C25 C24 C29 117.5(4)
C25 C24 C1 122.8(4)
C29 C24 C1 119.6(4)
C24 C25 C26 121.9(4)
C25 C26 C27 119.3(5)
C28 C27 C26 119.6(4)
C28 C27 O1 125.3(4)
C26 C27 O1 115.1(5)
C27 C28 C29 120.3(5)
C28 C29 C24 121.3(5)
O1 C30 C31 107.2(6)
C36 C31 C32 118.1(6)
C36 C31 C30 118.6(6)
C32 C31 C30 123.1(8)
C31 C32 C33 119.4(9)
C34 C33 C32 120.7(7)
C33 C34 C35 120.5(7)
C34 C35 C36 119.3(8)
C31 C36 C35 121.9(6)

loop_
_geom_bond_atom_site_label_1
_geom_bond_atom_site_label_2
_geom_bond_distance
F1 C18 1.338(5)
F2 C19 1.342(7)
F3 C21 1.343(5)
F4 C22 1.339(7)
F5 C23 1.270(9)
F6 C23 1.278(9)
F7 C23 1.281(9)
O1 C27 1.388(5)
O1 C30 1.440(7)
O2 C17 1.353(7)
O2 C14 1.397(6)
C1 C2 1.339(7)
C1 C11 1.499(6)
C1 C24 1.511(6)
C2 C5 1.497(6)
C2 C3 1.508(7)
C3 C4 1.514(9)
C5 C10 1.385(8)
C5 C6 1.383(8)
C6 C7 1.389(8)
C7 C8 1.376(14)
C8 C9 1.376(13)
C9 C10 1.387(8)
C11 C16 1.366(8)
C11 C12 1.392(7)
C12 C13 1.365(7)
C13 C14 1.362(7)
C14 C15 1.371(7)
C15 C16 1.371(8)
C17 C18 1.375(8)
C17 C22 1.376(7)
C18 C19 1.373(9)
C19 C20 1.359(7)
C20 C21 1.369(8)
C20 C23 1.504(10)
C21 C22 1.365(9)
C24 C25 1.371(7)
C24 C29 1.391(6)
C25 C26 1.383(6)
C26 C27 1.387(6)
C27 C28 1.367(7)
C28 C29 1.376(7)
C30 C31 1.496(9)
C31 C36 1.372(11)
C31 C32 1.384(11)
C32 C33 1.405(11)
C33 C34 1.348(13)
C34 C35 1.361(11)
C35 C36 1.382(9)

loop_
_cod_related_entry_id
_cod_related_entry_database
_cod_related_entry_code
1 ChemSpider 9909522
